data_2211665
loop_
_publ_author_name
'G. Senthil Kumar'
'K. Chinnakali'
'N. Ramesh'
'A. K. Mohanakrishnan'
'Hoong-Kun Fun'

_publ_section_title
;Ethyl
 2-{[<i>N</i>-(2-iodophenyl)phenylsulfonamido]methyl}-1-phenylsulfonyl-1<i>H</i>-indole-3-carboxylate
;
_journal_coeditor_code WN2093
_journal_issue 12
_journal_name_full 'Acta Crystallographica Section E'
_journal_page_first o5905
_journal_page_last o5907
_journal_paper_doi 10.1107/S1600536806049488
_journal_volume 62
_journal_year 2006
_chemical_formula_iupac 'C30 H25 I N2 O6 S2'
_chemical_formula_moiety 'C30 H25 I N2 O6 S2'
_chemical_formula_sum 'C30 H25 I N2 O6 S2'
_chemical_formula_weight 700.56
_chemical_name_systematic
;
Ethyl 2-{[N-(2-iodophenyl)phenylsulfonamido]methyl}-1-phenylsulfonyl-
1H-indole-3-carboxylate
;
_space_group_IT_number 14
_symmetry_cell_setting monoclinic
_symmetry_space_group_name_Hall '-P 2ybc'
_symmetry_space_group_name_H-M 'P 1 21/c 1'
_atom_sites_solution_hydrogens geom
_atom_sites_solution_primary direct
_atom_sites_solution_secondary difmap
_audit_creation_method SHELXL-97
_cell_angle_alpha 90.00
_cell_angle_beta 105.0110(10)
_cell_angle_gamma 90.00
_cell_formula_units_Z 4
_cell_length_a 10.9098(2)
_cell_length_b 22.7150(4)
_cell_length_c 11.8579(2)
_cell_measurement_reflns_used 8060
_cell_measurement_temperature 100.00(10)
_cell_measurement_theta_max 40.61
_cell_measurement_theta_min 2.13
_cell_volume 2838.30(9)
_computing_cell_refinement APEX2
_computing_data_collection 'APEX2 (Bruker, 2005)'
_computing_data_reduction 'SAINT (Bruker, 2005)'
_computing_molecular_graphics SHELXTL
_computing_publication_material
;
SHELXTL and PLATON (Spek, 2003)
;
_computing_structure_refinement SHELXTL
_computing_structure_solution 'SHELXTL (Sheldrick, 1998)'
_diffrn_ambient_temperature 100.00(10)
_diffrn_detector_area_resol_mean 8.33
_diffrn_measured_fraction_theta_full 0.990
_diffrn_measured_fraction_theta_max 0.990
_diffrn_measurement_device_type
;
Bruker SMART APEX2 CCD
;
_diffrn_measurement_method \w
_diffrn_radiation_monochromator graphite
_diffrn_radiation_source 'fine-focus sealed tube'
_diffrn_radiation_type MoK\a
_diffrn_radiation_wavelength 0.71073
_diffrn_reflns_av_R_equivalents 0.0213
_diffrn_reflns_av_sigmaI/netI 0.0221
_diffrn_reflns_limit_h_max 17
_diffrn_reflns_limit_h_min -17
_diffrn_reflns_limit_k_max 36
_diffrn_reflns_limit_k_min -36
_diffrn_reflns_limit_l_max 18
_diffrn_reflns_limit_l_min -19
_diffrn_reflns_number 41126
_diffrn_reflns_theta_full 35.00
_diffrn_reflns_theta_max 35.00
_diffrn_reflns_theta_min 2.13
_diffrn_standards_number 0
_exptl_absorpt_coefficient_mu 1.323
_exptl_absorpt_correction_T_max 0.6991
_exptl_absorpt_correction_T_min 0.5435
_exptl_absorpt_correction_type multi-scan
_exptl_absorpt_process_details '(SADABS; Bruker, 2005)'
_exptl_crystal_colour colourless
_exptl_crystal_density_diffrn 1.640
_exptl_crystal_density_method 'not measured'
_exptl_crystal_description Block
_exptl_crystal_F_000 1408.0
_exptl_crystal_size_max 0.58
_exptl_crystal_size_mid 0.53
_exptl_crystal_size_min 0.29
_refine_diff_density_max 2.869
_refine_diff_density_min -1.112
_refine_ls_extinction_method none
_refine_ls_goodness_of_fit_ref 1.063
_refine_ls_hydrogen_treatment constr
_refine_ls_matrix_type full
_refine_ls_number_parameters 371
_refine_ls_number_reflns 12373
_refine_ls_number_restraints 0
_refine_ls_restrained_S_all 1.063
_refine_ls_R_factor_all 0.0405
_refine_ls_R_factor_gt 0.0331
_refine_ls_shift/su_max 0.002
_refine_ls_shift/su_mean 0.000
_refine_ls_structure_factor_coef Fsqd
_refine_ls_weighting_details 'calc w=1/[\s^2^(Fo^2^)+(0.0359P)^2^+3.3196P] where P=(Fo^2^+2Fc^2^)/3'
_refine_ls_weighting_scheme calc
_refine_ls_wR_factor_gt 0.0816
_refine_ls_wR_factor_ref 0.0876
_reflns_number_gt 10729
_reflns_number_total 12373
_reflns_threshold_expression I>2\s(I)
_cod_data_source_file wn2093.cif
_cod_data_source_block I
_cod_original_sg_symbol_H-M 'P 21/c'
_cod_database_code 2211665
_cod_database_fobs_code 2211665

loop_
_symmetry_equiv_pos_as_xyz
'x, y, z'
'-x, y+1/2, -z+1/2'
'-x, -y, -z'
'x, -y-1/2, z-1/2'

loop_
_atom_site_type_symbol
_atom_site_label
_atom_site_fract_x
_atom_site_fract_y
_atom_site_fract_z
_atom_site_U_iso_or_equiv
_atom_site_adp_type
_atom_site_calc_flag
_atom_site_refinement_flags
_atom_site_occupancy
I I1 0.264926(11) 0.346622(5) 0.417725(9) 0.02271(3) Uani d . 1
S S1 0.14800(4) 0.342294(16) 0.71017(3) 0.01549(6) Uani d . 1
S S2 0.50750(4) 0.241016(16) 0.64432(3) 0.01447(6) Uani d . 1
O O1 0.20478(12) 0.28628(5) 0.70389(12) 0.0209(2) Uani d . 1
O O2 0.04383(12) 0.36178(6) 0.61772(11) 0.0229(2) Uani d . 1
O O3 0.65847(12) 0.40863(6) 0.91439(12) 0.0215(2) Uani d . 1
O O4 0.60997(12) 0.50463(5) 0.88870(12) 0.0231(2) Uani d . 1
O O5 0.50354(13) 0.23470(6) 0.52301(10) 0.0223(2) Uani d . 1
O O6 0.42901(12) 0.20541(5) 0.69639(11) 0.0196(2) Uani d . 1
N N1 0.26379(12) 0.39327(6) 0.72267(12) 0.0147(2) Uani d . 1
N N2 0.46947(12) 0.31061(5) 0.66078(11) 0.0134(2) Uani d . 1
C C1 0.39333(13) 0.38439(6) 0.77872(12) 0.0132(2) Uani d . 1
C C2 0.44572(14) 0.43777(6) 0.82027(13) 0.0141(2) Uani d . 1
C C3 0.34730(15) 0.48222(6) 0.79264(13) 0.0153(2) Uani d . 1
C C4 0.34448(17) 0.54288(7) 0.81452(15) 0.0190(3) Uani d . 1
H H4 0.4192 0.5630 0.8551 0.023 Uiso calc R 1
C C5 0.23089(18) 0.57274(7) 0.77590(17) 0.0236(3) Uani d . 1
H H5 0.2275 0.6136 0.7915 0.028 Uiso calc R 1
C C6 0.12110(19) 0.54367(8) 0.71432(19) 0.0266(3) Uani d . 1
H H6 0.0447 0.5654 0.6878 0.032 Uiso calc R 1
C C7 0.12091(17) 0.48370(8) 0.69093(17) 0.0235(3) Uani d . 1
H H7 0.0462 0.4640 0.6487 0.028 Uiso calc R 1
C C8 0.23525(15) 0.45375(7) 0.73225(14) 0.0160(2) Uani d . 1
C C9 0.10602(14) 0.34746(6) 0.84327(14) 0.0155(2) Uani d . 1
C C10 0.18832(15) 0.32499(7) 0.94415(14) 0.0180(3) Uani d . 1
H H10 0.2670 0.3079 0.9416 0.022 Uiso calc R 1
C C11 0.15310(17) 0.32810(8) 1.04851(16) 0.0214(3) Uani d . 1
H H11 0.2083 0.3134 1.1184 0.026 Uiso calc R 1
C C12 0.03679(18) 0.35271(8) 1.05051(17) 0.0227(3) Uani d . 1
H H12 0.0131 0.3547 1.1221 0.027 Uiso calc R 1
C C13 -0.04499(17) 0.37444(8) 0.94921(17) 0.0244(3) Uani d . 1
H H13 -0.1245 0.3908 0.9515 0.029 Uiso calc R 1
C C14 -0.01026(16) 0.37226(8) 0.84436(16) 0.0211(3) Uani d . 1
H H14 -0.0650 0.3875 0.7747 0.025 Uiso calc R 1
C C15 0.58151(15) 0.44716(7) 0.87882(13) 0.0165(2) Uani d . 1
C C16 0.74291(17) 0.51881(8) 0.94104(17) 0.0238(3) Uani d . 1
H H16A 0.7792 0.4903 1.0040 0.029 Uiso calc R 1
H H16B 0.7495 0.5587 0.9759 0.029 Uiso calc R 1
C C17 0.81686(19) 0.51653(9) 0.84917(17) 0.0264(3) Uani d . 1
H H17A 0.9068 0.5240 0.8859 0.040 Uiso calc R 1
H H17B 0.7843 0.5466 0.7896 0.040 Uiso calc R 1
H H17C 0.8073 0.4775 0.8126 0.040 Uiso calc R 1
C C18 0.46043(14) 0.32667(6) 0.78026(12) 0.0133(2) Uani d . 1
H H18A 0.5468 0.3294 0.8333 0.016 Uiso calc R 1
H H18B 0.4137 0.2955 0.8103 0.016 Uiso calc R 1
C C19 0.52240(15) 0.35388(6) 0.59786(13) 0.0145(2) Uani d . 1
C C20 0.64464(15) 0.37566(7) 0.64359(13) 0.0175(3) Uani d . 1
H H20 0.6937 0.3618 0.7170 0.021 Uiso calc R 1
C C21 0.69500(17) 0.41701(8) 0.58348(15) 0.0221(3) Uani d . 1
H H21 0.7785 0.4314 0.6156 0.027 Uiso calc R 1
C C22 0.62399(18) 0.43799(8) 0.47551(16) 0.0237(3) Uani d . 1
H H22 0.6593 0.4664 0.4342 0.028 Uiso calc R 1
C C23 0.50164(17) 0.41716(8) 0.42884(15) 0.0222(3) Uani d . 1
H H23 0.4528 0.4314 0.3556 0.027 Uiso calc R 1
C C24 0.45079(15) 0.37527(7) 0.49001(13) 0.0174(3) Uani d . 1
C C25 0.66565(14) 0.23023(6) 0.72639(13) 0.0146(2) Uani d . 1
C C26 0.76415(16) 0.23909(7) 0.67325(16) 0.0199(3) Uani d . 1
H H26 0.7464 0.2500 0.5933 0.024 Uiso calc R 1
C C27 0.88897(17) 0.23168(7) 0.73890(18) 0.0235(3) Uani d . 1
H H27 0.9571 0.2390 0.7045 0.028 Uiso calc R 1
C C28 0.91403(17) 0.21366(8) 0.85430(18) 0.0248(3) Uani d . 1
H H28 0.9993 0.2086 0.8987 0.030 Uiso calc R 1
C C29 0.81501(17) 0.20293(8) 0.90539(15) 0.0233(3) Uani d . 1
H H29 0.8330 0.1894 0.9838 0.028 Uiso calc R 1
C C30 0.68978(15) 0.21190(7) 0.84254(14) 0.0180(3) Uani d . 1
H H30 0.6220 0.2057 0.8779 0.022 Uiso calc R 1

loop_
_atom_site_aniso_label
_atom_site_aniso_U_11
_atom_site_aniso_U_22
_atom_site_aniso_U_33
_atom_site_aniso_U_12
_atom_site_aniso_U_13
_atom_site_aniso_U_23
I1 0.01751(5) 0.03065(6) 0.01720(5) -0.00143(4) -0.00051(3) 0.00486(4)
S1 0.01187(14) 0.01606(15) 0.01743(15) -0.00141(11) 0.00180(12) -0.00284(11)
S2 0.01486(14) 0.01377(14) 0.01406(14) 0.00078(11) 0.00246(11) -0.00240(11)
O1 0.0187(5) 0.0152(5) 0.0290(6) -0.0021(4) 0.0067(5) -0.0069(4)
O2 0.0158(5) 0.0294(6) 0.0200(5) -0.0011(4) -0.0018(4) -0.0018(5)
O3 0.0156(5) 0.0196(5) 0.0266(6) 0.0003(4) 0.0007(4) -0.0020(4)
O4 0.0189(5) 0.0170(5) 0.0324(6) -0.0049(4) 0.0049(5) -0.0045(4)
O5 0.0279(6) 0.0233(5) 0.0142(5) 0.0048(5) 0.0028(4) -0.0049(4)
O6 0.0165(5) 0.0151(5) 0.0270(6) -0.0026(4) 0.0051(4) -0.0006(4)
N1 0.0119(5) 0.0137(5) 0.0182(5) -0.0007(4) 0.0033(4) 0.0003(4)
N2 0.0155(5) 0.0126(5) 0.0125(5) 0.0013(4) 0.0043(4) 0.0000(4)
C1 0.0125(5) 0.0139(5) 0.0132(5) 0.0011(4) 0.0035(4) 0.0001(4)
C2 0.0140(6) 0.0135(5) 0.0148(5) 0.0001(4) 0.0040(5) -0.0009(4)
C3 0.0174(6) 0.0129(5) 0.0170(6) 0.0009(5) 0.0071(5) 0.0005(4)
C4 0.0236(7) 0.0131(6) 0.0223(7) 0.0003(5) 0.0098(6) 0.0001(5)
C5 0.0276(8) 0.0145(6) 0.0321(8) 0.0052(6) 0.0137(7) 0.0038(6)
C6 0.0232(8) 0.0196(7) 0.0382(10) 0.0077(6) 0.0100(7) 0.0065(7)
C7 0.0173(7) 0.0199(7) 0.0325(8) 0.0043(5) 0.0050(6) 0.0045(6)
C8 0.0160(6) 0.0140(5) 0.0184(6) 0.0023(5) 0.0051(5) 0.0015(5)
C9 0.0125(5) 0.0145(5) 0.0193(6) -0.0007(4) 0.0037(5) -0.0011(5)
C10 0.0157(6) 0.0161(6) 0.0220(7) 0.0022(5) 0.0045(5) 0.0025(5)
C11 0.0226(7) 0.0199(7) 0.0224(7) 0.0018(6) 0.0069(6) 0.0057(5)
C12 0.0234(7) 0.0223(7) 0.0255(8) -0.0003(6) 0.0118(6) 0.0035(6)
C13 0.0171(7) 0.0272(8) 0.0311(8) 0.0035(6) 0.0104(6) 0.0022(6)
C14 0.0138(6) 0.0241(7) 0.0251(7) 0.0028(5) 0.0042(5) 0.0013(6)
C15 0.0157(6) 0.0169(6) 0.0170(6) -0.0022(5) 0.0044(5) -0.0033(5)
C16 0.0200(7) 0.0234(7) 0.0277(8) -0.0084(6) 0.0055(6) -0.0065(6)
C17 0.0248(8) 0.0268(8) 0.0285(8) -0.0058(6) 0.0089(7) 0.0004(7)
C18 0.0141(5) 0.0136(5) 0.0121(5) 0.0012(4) 0.0033(4) -0.0001(4)
C19 0.0157(6) 0.0159(6) 0.0125(5) 0.0019(4) 0.0046(5) 0.0006(4)
C20 0.0180(6) 0.0196(6) 0.0150(6) -0.0006(5) 0.0043(5) 0.0006(5)
C21 0.0182(7) 0.0253(7) 0.0217(7) -0.0021(6) 0.0030(6) -0.0025(6)
C22 0.0259(8) 0.0260(8) 0.0208(7) -0.0031(6) 0.0093(6) 0.0051(6)
C23 0.0244(8) 0.0251(7) 0.0176(6) 0.0016(6) 0.0065(6) 0.0069(5)
C24 0.0175(6) 0.0198(6) 0.0151(6) 0.0021(5) 0.0046(5) 0.0027(5)
C25 0.0141(6) 0.0136(5) 0.0164(6) 0.0019(4) 0.0043(5) -0.0009(4)
C26 0.0206(7) 0.0168(6) 0.0257(7) 0.0022(5) 0.0122(6) 0.0024(5)
C27 0.0173(7) 0.0172(6) 0.0388(9) -0.0012(5) 0.0123(7) -0.0033(6)
C28 0.0150(7) 0.0224(7) 0.0347(9) 0.0030(5) 0.0020(6) -0.0090(6)
C29 0.0206(7) 0.0282(8) 0.0188(7) 0.0079(6) 0.0009(6) -0.0035(6)
C30 0.0165(6) 0.0218(6) 0.0159(6) 0.0040(5) 0.0046(5) -0.0006(5)

loop_
_atom_type_symbol
_atom_type_description
_atom_type_scat_dispersion_real
_atom_type_scat_dispersion_imag
_atom_type_scat_source
C C 0.0033 0.0016 'International Tables Vol C Tables 4.2.6.8 and 6.1.1.4'
H H 0.0000 0.0000 'International Tables Vol C Tables 4.2.6.8 and 6.1.1.4'
N N 0.0061 0.0033 'International Tables Vol C Tables 4.2.6.8 and 6.1.1.4'
O O 0.0106 0.0060 'International Tables Vol C Tables 4.2.6.8 and 6.1.1.4'
S S 0.1246 0.1234 'International Tables Vol C Tables 4.2.6.8 and 6.1.1.4'
I I -0.4742 1.8119 'International Tables Vol C Tables 4.2.6.8 and 6.1.1.4'

loop_
_geom_angle_atom_site_label_1
_geom_angle_atom_site_label_2
_geom_angle_atom_site_label_3
_geom_angle
_geom_angle_publ_flag
O1 S1 O2 120.41(8) y
O1 S1 N1 106.90(7) y
O2 S1 N1 106.42(7) y
O1 S1 C9 108.93(8) y
O2 S1 C9 109.13(8) y
N1 S1 C9 103.77(7) y
O6 S2 O5 120.70(8) y
O6 S2 N2 107.00(7) y
O5 S2 N2 105.65(7) y
O6 S2 C25 107.03(7) y
O5 S2 C25 108.07(8) y
N2 S2 C25 107.82(7) y
C15 O4 C16 115.78(14) ?
C1 N1 C8 108.30(12) ?
C1 N1 S1 125.26(10) ?
C8 N1 S1 119.68(11) ?
C19 N2 C18 117.32(12) y
C19 N2 S2 116.28(10) y
C18 N2 S2 115.16(9) y
C2 C1 N1 108.36(12) ?
C2 C1 C18 127.58(13) ?
N1 C1 C18 123.82(12) ?
C1 C2 C3 108.57(13) ?
C1 C2 C15 124.58(13) ?
C3 C2 C15 126.81(13) ?
C4 C3 C8 119.24(14) ?
C4 C3 C2 133.86(15) ?
C8 C3 C2 106.91(13) ?
C5 C4 C3 118.74(16) ?
C5 C4 H4 120.6 ?
C3 C4 H4 120.6 ?
C4 C5 C6 121.00(16) ?
C4 C5 H5 119.5 ?
C6 C5 H5 119.5 ?
C7 C6 C5 121.63(16) ?
C7 C6 H6 119.2 ?
C5 C6 H6 119.2 ?
C6 C7 C8 116.95(17) ?
C6 C7 H7 121.5 ?
C8 C7 H7 121.5 ?
C7 C8 C3 122.42(15) ?
C7 C8 N1 129.72(15) ?
C3 C8 N1 107.85(13) ?
C14 C9 C10 121.79(15) ?
C14 C9 S1 119.06(13) ?
C10 C9 S1 119.12(12) ?
C11 C10 C9 118.73(15) ?
C11 C10 H10 120.6 ?
C9 C10 H10 120.6 ?
C10 C11 C12 119.93(16) ?
C10 C11 H11 120.0 ?
C12 C11 H11 120.0 ?
C13 C12 C11 120.81(16) ?
C13 C12 H12 119.6 ?
C11 C12 H12 119.6 ?
C12 C13 C14 119.86(16) ?
C12 C13 H13 120.1 ?
C14 C13 H13 120.1 ?
C9 C14 C13 118.86(16) ?
C9 C14 H14 120.6 ?
C13 C14 H14 120.6 ?
O3 C15 O4 123.35(15) ?
O3 C15 C2 125.38(14) ?
O4 C15 C2 111.26(14) ?
O4 C16 C17 110.04(15) ?
O4 C16 H16A 109.7 ?
C17 C16 H16A 109.7 ?
O4 C16 H16B 109.7 ?
C17 C16 H16B 109.7 ?
H16A C16 H16B 108.2 ?
C16 C17 H17A 109.5 ?
C16 C17 H17B 109.5 ?
H17A C17 H17B 109.5 ?
C16 C17 H17C 109.5 ?
H17A C17 H17C 109.5 ?
H17B C17 H17C 109.5 ?
N2 C18 C1 110.77(11) ?
N2 C18 H18A 109.5 ?
C1 C18 H18A 109.5 ?
N2 C18 H18B 109.5 ?
C1 C18 H18B 109.5 ?
H18A C18 H18B 108.1 ?
C20 C19 C24 118.88(14) ?
C20 C19 N2 120.78(13) ?
C24 C19 N2 120.34(14) ?
C21 C20 C19 120.72(15) ?
C21 C20 H20 119.6 ?
C19 C20 H20 119.6 ?
C20 C21 C22 120.41(16) ?
C20 C21 H21 119.8 ?
C22 C21 H21 119.8 ?
C23 C22 C21 119.76(16) ?
C23 C22 H22 120.1 ?
C21 C22 H22 120.1 ?
C22 C23 C24 119.71(15) ?
C22 C23 H23 120.1 ?
C24 C23 H23 120.1 ?
C23 C24 C19 120.53(15) ?
C23 C24 I1 118.24(12) ?
C19 C24 I1 121.23(11) ?
C26 C25 C30 121.22(14) ?
C26 C25 S2 119.26(12) ?
C30 C25 S2 119.52(11) ?
C27 C26 C25 119.11(16) ?
C27 C26 H26 120.4 ?
C25 C26 H26 120.4 ?
C28 C27 C26 120.12(16) ?
C28 C27 H27 119.9 ?
C26 C27 H27 119.9 ?
C27 C28 C29 120.35(16) ?
C27 C28 H28 119.8 ?
C29 C28 H28 119.8 ?
C28 C29 C30 120.46(17) ?
C28 C29 H29 119.8 ?
C30 C29 H29 119.8 ?
C29 C30 C25 118.67(15) ?
C29 C30 H30 120.7 ?
C25 C30 H30 120.7 ?

loop_
_geom_bond_atom_site_label_1
_geom_bond_atom_site_label_2
_geom_bond_distance
_geom_bond_publ_flag
I1 C24 2.0903(16) y
S1 O1 1.4255(13) y
S1 O2 1.4296(13) y
S1 N1 1.6915(13) y
S1 C9 1.7576(16) y
S2 O6 1.4291(13) y
S2 O5 1.4352(12) y
S2 N2 1.6587(13) y
S2 C25 1.7648(15) y
O3 C15 1.210(2) ?
O4 C15 1.3398(19) ?
O4 C16 1.458(2) ?
N1 C1 1.4118(19) y
N1 C8 1.4198(19) y
N2 C19 1.4420(19) y
N2 C18 1.4907(18) y
C1 C2 1.376(2) ?
C1 C18 1.499(2) ?
C2 C3 1.448(2) ?
C2 C15 1.480(2) ?
C3 C4 1.404(2) ?
C3 C8 1.404(2) ?
C4 C5 1.383(2) ?
C4 H4 0.95 ?
C5 C6 1.397(3) ?
C5 H5 0.95 ?
C6 C7 1.390(3) ?
C6 H6 0.95 ?
C7 C8 1.394(2) ?
C7 H7 0.95 ?
C9 C14 1.391(2) ?
C9 C10 1.393(2) ?
C10 C11 1.389(2) ?
C10 H10 0.95 ?
C11 C12 1.392(3) ?
C11 H11 0.95 ?
C12 C13 1.388(3) ?
C12 H12 0.95 ?
C13 C14 1.391(3) ?
C13 H13 0.95 ?
C14 H14 0.95 ?
C16 C17 1.515(3) ?
C16 H16A 0.99 ?
C16 H16B 0.99 ?
C17 H17A 0.98 ?
C17 H17B 0.98 ?
C17 H17C 0.98 ?
C18 H18A 0.99 ?
C18 H18B 0.99 ?
C19 C20 1.394(2) ?
C19 C24 1.402(2) ?
C20 C21 1.377(2) ?
C20 H20 0.95 ?
C21 C22 1.397(3) ?
C21 H21 0.95 ?
C22 C23 1.389(3) ?
C22 H22 0.95 ?
C23 C24 1.396(2) ?
C23 H23 0.95 ?
C25 C26 1.394(2) ?
C25 C30 1.397(2) ?
C26 C27 1.393(3) ?
C26 H26 0.95 ?
C27 C28 1.386(3) ?
C27 H27 0.95 ?
C28 C29 1.390(3) ?
C28 H28 0.95 ?
C29 C30 1.391(2) ?
C29 H29 0.95 ?
C30 H30 0.95 ?

loop_
_geom_hbond_atom_site_label_D
_geom_hbond_atom_site_label_H
_geom_hbond_atom_site_label_A
_geom_hbond_site_symmetry_A
_geom_hbond_distance_DH
_geom_hbond_distance_HA
_geom_hbond_distance_DA
_geom_hbond_angle_DHA
C4 H4 O4 . 0.95 2.41 2.932(2) 114
C7 H7 O2 . 0.95 2.35 2.958(2) 121
C11 H11 O1 4_566 0.95 2.49 3.150(2) 127
C11 H11 O6 4_566 0.95 2.38 3.159(2) 139
C13 H13 O3 1_455 0.95 2.33 3.248(2) 162
C18 H18A O3 . 0.99 2.25 2.981(2) 130
C18 H18B O1 . 0.99 2.31 2.852(2) 113
C18 H18B O6 . 0.99 2.48 2.9184(18) 106
C18 H18B O5 4_566 0.99 2.55 3.1223(18) 116
C5 H5 Cg1 2_656 0.95 2.63 3.4645(17) 148
C16 H16A Cg2 3_667 0.99 2.92 3.638(2) 131
C16 H16B Cg3 3_667 0.99 2.83 3.655(2) 141
C22 H22 Cg2 3_666 0.95 2.81 3.635(2) 146

loop_
_geom_torsion_atom_site_label_1
_geom_torsion_atom_site_label_2
_geom_torsion_atom_site_label_3
_geom_torsion_atom_site_label_4
_geom_torsion
_geom_torsion_publ_flag
O1 S1 N1 C1 -31.48(14) ?
O2 S1 N1 C1 -161.34(12) ?
C9 S1 N1 C1 83.58(13) ?
O1 S1 N1 C8 -179.21(12) ?
O2 S1 N1 C8 50.92(14) ?
C9 S1 N1 C8 -64.16(13) ?
O6 S2 N2 C19 -170.17(11) ?
O5 S2 N2 C19 -40.37(13) ?
C25 S2 N2 C19 75.00(12) ?
O6 S2 N2 C18 46.95(12) ?
O5 S2 N2 C18 176.75(11) ?
C25 S2 N2 C18 -67.89(12) y
C8 N1 C1 C2 -1.22(16) ?
S1 N1 C1 C2 -151.98(11) ?
C8 N1 C1 C18 -176.05(13) ?
S1 N1 C1 C18 33.2(2) ?
N1 C1 C2 C3 1.17(16) ?
C18 C1 C2 C3 175.74(13) ?
N1 C1 C2 C15 -176.58(13) ?
C18 C1 C2 C15 -2.0(2) ?
C1 C2 C3 C4 178.73(16) ?
C15 C2 C3 C4 -3.6(3) ?
C1 C2 C3 C8 -0.68(17) ?
C15 C2 C3 C8 177.01(14) ?
C8 C3 C4 C5 0.1(2) ?
C2 C3 C4 C5 -179.22(17) ?
C3 C4 C5 C6 -1.2(3) ?
C4 C5 C6 C7 1.0(3) ?
C5 C6 C7 C8 0.3(3) ?
C6 C7 C8 C3 -1.4(3) ?
C6 C7 C8 N1 179.58(17) ?
C4 C3 C8 C7 1.2(2) ?
C2 C3 C8 C7 -179.29(15) ?
C4 C3 C8 N1 -179.59(13) ?
C2 C3 C8 N1 -0.08(17) ?
C1 N1 C8 C7 179.92(17) ?
S1 N1 C8 C7 -27.4(2) ?
C1 N1 C8 C3 0.79(16) ?
S1 N1 C8 C3 153.46(11) ?
O1 S1 C9 C14 -137.96(13) ?
O2 S1 C9 C14 -4.70(15) ?
N1 S1 C9 C14 108.44(13) ?
O1 S1 C9 C10 40.10(14) ?
O2 S1 C9 C10 173.36(12) ?
N1 S1 C9 C10 -73.50(13) ?
C14 C9 C10 C11 -0.6(2) ?
S1 C9 C10 C11 -178.60(13) ?
C9 C10 C11 C12 0.7(3) ?
C10 C11 C12 C13 -0.1(3) ?
C11 C12 C13 C14 -0.7(3) ?
C10 C9 C14 C13 -0.2(3) ?
S1 C9 C14 C13 177.84(14) ?
C12 C13 C14 C9 0.8(3) ?
C16 O4 C15 O3 2.7(2) ?
C16 O4 C15 C2 -177.59(14) ?
C1 C2 C15 O3 -12.8(3) ?
C3 C2 C15 O3 169.88(16) ?
C1 C2 C15 O4 167.55(14) ?
C3 C2 C15 O4 -9.8(2) ?
C15 O4 C16 C17 83.85(19) ?
C19 N2 C18 C1 52.53(17) y
S2 N2 C18 C1 -164.98(10) y
C2 C1 C18 N2 -106.94(16) ?
N1 C1 C18 N2 66.85(17) y
C18 N2 C19 C20 58.46(19) ?
S2 N2 C19 C20 -83.61(16) ?
C18 N2 C19 C24 -120.75(15) ?
S2 N2 C19 C24 97.18(15) ?
C24 C19 C20 C21 -0.7(2) ?
N2 C19 C20 C21 -179.93(15) ?
C19 C20 C21 C22 0.2(3) ?
C20 C21 C22 C23 0.3(3) ?
C21 C22 C23 C24 -0.2(3) ?
C22 C23 C24 C19 -0.3(3) ?
C22 C23 C24 I1 178.74(14) ?
C20 C19 C24 C23 0.8(2) ?
N2 C19 C24 C23 179.98(14) ?
C20 C19 C24 I1 -178.25(11) ?
N2 C19 C24 I1 1.0(2) ?
O6 S2 C25 C26 154.39(12) ?
O5 S2 C25 C26 22.96(15) ?
N2 S2 C25 C26 -90.80(13) ?
O6 S2 C25 C30 -24.37(14) ?
O5 S2 C25 C30 -155.80(13) ?
N2 S2 C25 C30 90.44(13) ?
C30 C25 C26 C27 -2.5(2) ?
S2 C25 C26 C27 178.74(12) ?
C25 C26 C27 C28 2.3(2) ?
C26 C27 C28 C29 -0.1(3) ?
C27 C28 C29 C30 -2.0(3) ?
C28 C29 C30 C25 1.8(3) ?
C26 C25 C30 C29 0.5(2) ?
S2 C25 C30 C29 179.22(13) ?

loop_
_cod_related_entry_id
_cod_related_entry_database
_cod_related_entry_code
1 ChemSpider 21125779
